data_4034111
loop_
_publ_author_name
'Hokamp, Tobias'
'Wirth, Thomas'

_publ_section_title
;
 Structurally Defined \a-Tetralol-Based Chiral Hypervalent Iodine
 Reagents.
;
_journal_issue 13
_journal_name_full 'The Journal of organic chemistry'
_journal_page_first 8674
_journal_page_last 8682
_journal_paper_doi 10.1021/acs.joc.9b01315
_journal_volume 84
_journal_year 2019
_chemical_absolute_configuration ad
_chemical_formula_sum 'C20 H27 I O7'
_chemical_formula_weight 506.31
_space_group_crystal_system monoclinic
_space_group_IT_number 4
_space_group_name_Hall 'P 2yb'
_space_group_name_H-M_alt 'P 1 21 1'
_atom_sites_solution_hydrogens geom
_audit_creation_method SHELXL-2018/1
_cell_angle_alpha 90
_cell_angle_beta 101.020(4)
_cell_angle_gamma 90
_cell_formula_units_Z 4
_cell_length_a 11.2585(4)
_cell_length_b 9.2137(3)
_cell_length_c 21.7771(8)
_cell_measurement_reflns_used 10119
_cell_measurement_temperature 298(2)
_cell_measurement_theta_max 29.2020
_cell_measurement_theta_min 3.6450
_cell_volume 2217.34(14)
_computing_structure_refinement 'SHELXL-2018/1 (Sheldrick, 2018)'
_diffrn_ambient_temperature 298(2)
_diffrn_measured_fraction_theta_full 0.997
_diffrn_measured_fraction_theta_max 0.894
_diffrn_measurement_device_type 'SuperNova, Dual, Cu at home/near, Atlas'
_diffrn_measurement_method '\w scans'
_diffrn_radiation_type MoK\a
_diffrn_radiation_wavelength 0.71073
_diffrn_reflns_av_R_equivalents 0.0328
_diffrn_reflns_av_unetI/netI 0.0545
_diffrn_reflns_Laue_measured_fraction_full 0.997
_diffrn_reflns_Laue_measured_fraction_max 0.894
_diffrn_reflns_limit_h_max 15
_diffrn_reflns_limit_h_min -12
_diffrn_reflns_limit_k_max 12
_diffrn_reflns_limit_k_min -12
_diffrn_reflns_limit_l_max 29
_diffrn_reflns_limit_l_min -27
_diffrn_reflns_number 20990
_diffrn_reflns_point_group_measured_fraction_full 0.997
_diffrn_reflns_point_group_measured_fraction_max 0.833
_diffrn_reflns_theta_full 25.242
_diffrn_reflns_theta_max 29.645
_diffrn_reflns_theta_min 3.615
_exptl_absorpt_coefficient_mu 1.480
_exptl_absorpt_correction_T_max 1.000
_exptl_absorpt_correction_T_min 0.602
_exptl_absorpt_correction_type gaussian
_exptl_absorpt_process_details
;
CrysAlisPro 1.171.39.45b (Rigaku Oxford Diffraction, 2018)
Numerical absorption correction based on gaussian integration over
			a multifaceted crystal model
Empirical absorption correction using spherical harmonics,
 implemented in SCALE3 ABSPACK scaling algorithm.
;
_exptl_crystal_colour colourless
_exptl_crystal_density_diffrn 1.517
_exptl_crystal_description plate
_exptl_crystal_F_000 1024
_exptl_crystal_size_max 0.259
_exptl_crystal_size_mid 0.180
_exptl_crystal_size_min 0.053
_refine_diff_density_max 0.873
_refine_diff_density_min -0.852
_refine_diff_density_rms 0.091
_refine_ls_abs_structure_details
;
 Flack x determined using 3410 quotients [(I+)-(I-)]/[(I+)+(I-)]
 (Parsons, Flack and Wagner, Acta Cryst. B69 (2013) 249-259).
;
_refine_ls_abs_structure_Flack -0.043(10)
_refine_ls_extinction_method none
_refine_ls_goodness_of_fit_ref 1.063
_refine_ls_hydrogen_treatment constr
_refine_ls_matrix_type full
_refine_ls_number_parameters 517
_refine_ls_number_reflns 10415
_refine_ls_number_restraints 1
_refine_ls_restrained_S_all 1.063
_refine_ls_R_factor_all 0.0458
_refine_ls_R_factor_gt 0.0346
_refine_ls_shift/su_max 0.001
_refine_ls_shift/su_mean 0.000
_refine_ls_structure_factor_coef Fsqd
_refine_ls_weighting_details 'w=1/[\s^2^(Fo^2^)+(0.0185P)^2^+0.4853P] where P=(Fo^2^+2Fc^2^)/3'
_refine_ls_weighting_scheme calc
_refine_ls_wR_factor_gt 0.0621
_refine_ls_wR_factor_ref 0.0694
_reflns_Friedel_coverage 0.760
_reflns_Friedel_fraction_full 0.998
_reflns_Friedel_fraction_max 0.764
_reflns_number_gt 8951
_reflns_number_total 10415
_reflns_threshold_expression 'I > 2\s(I)'
_cod_data_source_file jo9b01315_si_004.cif
_cod_data_source_block tw1826
_cod_original_sg_symbol_H-M 'P 21'
_cod_database_code 4034111
_shelx_shelxl_version_number 2018/1
_shelx_space_group_comment
;
The symmetry employed for this shelxl refinement is uniquely defined
by the following loop, which should always be used as a source of
symmetry information in preference to the above space-group names.
They are only intended as comments.
;
_shelx_estimated_absorpt_t_min 0.700
_shelx_estimated_absorpt_t_max 0.926

loop_
_space_group_symop_operation_xyz
'x, y, z'
'-x, y+1/2, -z'

loop_
_atom_site_label
_atom_site_type_symbol
_atom_site_fract_x
_atom_site_fract_y
_atom_site_fract_z
_atom_site_U_iso_or_equiv
_atom_site_adp_type
_atom_site_occupancy
_atom_site_site_symmetry_order
_atom_site_calc_flag
_atom_site_refinement_flags_posn
_atom_site_refinement_flags_adp
C1 C 1.0170(6) 0.0064(8) 1.0167(3) 0.0488(18) Uani 1 1 d . .
H1A H 1.036446 0.077490 1.049303 0.073 Uiso 1 1 calc R U
H1B H 1.087958 -0.049375 1.014172 0.073 Uiso 1 1 calc R U
H1C H 0.954921 -0.056889 1.025812 0.073 Uiso 1 1 calc R U
C2 C 0.8724(5) 0.1585(6) 0.9522(2) 0.0239(11) Uani 1 1 d . .
C3 C 0.8392(4) 0.2326(5) 0.8946(2) 0.0200(10) Uani 1 1 d . .
C4 C 0.7345(4) 0.3177(5) 0.8849(2) 0.0197(10) Uani 1 1 d . .
C5 C 0.6693(5) 0.3290(6) 0.9334(2) 0.0215(12) Uani 1 1 d . .
C6 C 0.7020(5) 0.2573(6) 0.9893(2) 0.0253(12) Uani 1 1 d . .
H6 H 0.656568 0.267296 1.020505 0.030 Uiso 1 1 calc R U
C7 C 0.8045(5) 0.1692(6) 0.9986(2) 0.0263(12) Uani 1 1 d . .
H7 H 0.826978 0.117923 1.035755 0.032 Uiso 1 1 calc R U
C8 C 0.9201(5) 0.2190(6) 0.8468(2) 0.0257(12) Uani 1 1 d . .
H8A H 0.993324 0.274730 0.860922 0.031 Uiso 1 1 calc R U
H8B H 0.943321 0.118089 0.844166 0.031 Uiso 1 1 calc R U
C9 C 0.8616(5) 0.2704(6) 0.7827(2) 0.0288(13) Uani 1 1 d . .
H9A H 0.805112 0.197451 0.762609 0.035 Uiso 1 1 calc R U
H9B H 0.922966 0.283908 0.757429 0.035 Uiso 1 1 calc R U
C10 C 0.7946(5) 0.4130(6) 0.7864(2) 0.0274(12) Uani 1 1 d . .
H10A H 0.851311 0.486174 0.806112 0.033 Uiso 1 1 calc R U
H10B H 0.760104 0.445948 0.744526 0.033 Uiso 1 1 calc R U
C11 C 0.6947(5) 0.3951(5) 0.8236(2) 0.0225(11) Uani 1 1 d . .
H11 H 0.662565 0.490801 0.831402 0.027 Uiso 1 1 calc R U
C12 C 0.5055(5) 0.3766(6) 0.7514(2) 0.0266(12) Uani 1 1 d . .
C13 C 0.4083(5) 0.2746(6) 0.7182(2) 0.0303(13) Uani 1 1 d . .
C14 C 0.4636(6) 0.1389(7) 0.6956(3) 0.0473(17) Uani 1 1 d . .
H14A H 0.521450 0.166138 0.670455 0.071 Uiso 1 1 calc R U
H14B H 0.401038 0.081139 0.671015 0.071 Uiso 1 1 calc R U
H14C H 0.503401 0.083632 0.730959 0.071 Uiso 1 1 calc R U
C15 C 0.3324(6) 0.3541(8) 0.6632(3) 0.0487(18) Uani 1 1 d . .
H15A H 0.305540 0.445008 0.677311 0.073 Uiso 1 1 calc R U
H15B H 0.263432 0.295975 0.645769 0.073 Uiso 1 1 calc R U
H15C H 0.380179 0.371719 0.631904 0.073 Uiso 1 1 calc R U
C16 C 0.3292(6) 0.2334(8) 0.7651(3) 0.0448(16) Uani 1 1 d . .
H16A H 0.375673 0.176486 0.798121 0.067 Uiso 1 1 calc R U
H16B H 0.261059 0.177955 0.744380 0.067 Uiso 1 1 calc R U
H16C H 0.301202 0.319941 0.782382 0.067 Uiso 1 1 calc R U
C17 C 0.5703(6) 0.7528(6) 0.9105(3) 0.0324(14) Uani 1 1 d . .
C18 C 0.6430(7) 0.8884(7) 0.9065(3) 0.0520(19) Uani 1 1 d . .
H18A H 0.589612 0.966415 0.890223 0.078 Uiso 1 1 calc R U
H18B H 0.699329 0.871714 0.879227 0.078 Uiso 1 1 calc R U
H18C H 0.686466 0.913640 0.947418 0.078 Uiso 1 1 calc R U
C19 C 0.3147(5) 0.2515(7) 0.9198(3) 0.0303(13) Uani 1 1 d . .
C20 C 0.2508(5) 0.1083(7) 0.9149(3) 0.0415(16) Uani 1 1 d . .
H20A H 0.199979 0.103493 0.945621 0.062 Uiso 1 1 calc R U
H20B H 0.309326 0.031370 0.922193 0.062 Uiso 1 1 calc R U
H20C H 0.202069 0.098128 0.873884 0.062 Uiso 1 1 calc R U
C21 C 0.4910(6) -0.4233(7) 0.4826(3) 0.0427(16) Uani 1 1 d . .
H21A H 0.465887 -0.345562 0.453690 0.064 Uiso 1 1 calc R U
H21B H 0.422764 -0.484124 0.485016 0.064 Uiso 1 1 calc R U
H21C H 0.552269 -0.479711 0.468492 0.064 Uiso 1 1 calc R U
C22 C 0.6393(5) -0.2810(6) 0.5490(3) 0.0247(12) Uani 1 1 d . .
C23 C 0.6803(5) -0.2220(5) 0.6095(2) 0.0223(11) Uani 1 1 d . .
C24 C 0.7842(5) -0.1359(5) 0.6194(2) 0.0222(11) Uani 1 1 d . .
C25 C 0.8413(5) -0.1080(6) 0.5686(3) 0.0233(13) Uani 1 1 d . .
C26 C 0.8002(5) -0.1646(5) 0.5102(2) 0.0228(11) Uani 1 1 d . .
H26 H 0.839637 -0.143148 0.477458 0.027 Uiso 1 1 calc R U
C27 C 0.6995(5) -0.2537(6) 0.5003(3) 0.0256(12) Uani 1 1 d . .
H27 H 0.672353 -0.295186 0.461150 0.031 Uiso 1 1 calc R U
C28 C 0.6096(5) -0.2539(6) 0.6603(2) 0.0308(13) Uani 1 1 d . .
H28A H 0.582938 -0.354196 0.656621 0.037 Uiso 1 1 calc R U
H28B H 0.538101 -0.192924 0.653997 0.037 Uiso 1 1 calc R U
C29 C 0.6814(5) -0.2289(6) 0.7254(3) 0.0312(13) Uani 1 1 d . .
H29A H 0.738318 -0.307827 0.736808 0.037 Uiso 1 1 calc R U
H29B H 0.627018 -0.227454 0.755016 0.037 Uiso 1 1 calc R U
C30 C 0.7501(5) -0.0850(6) 0.7288(3) 0.0287(13) Uani 1 1 d . .
H30A H 0.693003 -0.006050 0.717995 0.034 Uiso 1 1 calc R U
H30B H 0.793421 -0.069385 0.771287 0.034 Uiso 1 1 calc R U
C31 C 0.8387(5) -0.0848(5) 0.6848(2) 0.0240(11) Uani 1 1 d . .
H31 H 0.872467 0.012780 0.682967 0.029 Uiso 1 1 calc R U
C32 C 1.0351(5) -0.1377(6) 0.7440(2) 0.0260(12) Uani 1 1 d . .
C33 C 1.1286(5) -0.2569(6) 0.7662(2) 0.0306(13) Uani 1 1 d . .
C34 C 1.1265(7) -0.2823(8) 0.8353(3) 0.0495(18) Uani 1 1 d . .
H34A H 1.186183 -0.353793 0.851825 0.074 Uiso 1 1 calc R U
H34B H 1.047873 -0.316116 0.839558 0.074 Uiso 1 1 calc R U
H34C H 1.144274 -0.193051 0.857918 0.074 Uiso 1 1 calc R U
C35 C 1.2521(6) -0.2029(8) 0.7587(3) 0.052(2) Uani 1 1 d . .
H35A H 1.272417 -0.117333 0.783657 0.078 Uiso 1 1 calc R U
H35B H 1.250779 -0.180299 0.715549 0.078 Uiso 1 1 calc R U
H35C H 1.311426 -0.276865 0.772196 0.078 Uiso 1 1 calc R U
C36 C 1.0964(6) -0.3987(7) 0.7301(3) 0.0427(16) Uani 1 1 d . .
H36A H 1.097894 -0.383488 0.686645 0.064 Uiso 1 1 calc R U
H36B H 1.016897 -0.429268 0.734477 0.064 Uiso 1 1 calc R U
H36C H 1.154118 -0.472281 0.746578 0.064 Uiso 1 1 calc R U
C37 C 0.9236(5) 0.3183(6) 0.5935(2) 0.0276(12) Uani 1 1 d . .
C38 C 0.8431(6) 0.4470(6) 0.5964(3) 0.0405(15) Uani 1 1 d . .
H38A H 0.891893 0.530358 0.610535 0.061 Uiso 1 1 calc R U
H38B H 0.789926 0.427181 0.624936 0.061 Uiso 1 1 calc R U
H38C H 0.796156 0.465794 0.555514 0.061 Uiso 1 1 calc R U
C39 C 1.1962(5) -0.1675(7) 0.5766(3) 0.0280(12) Uani 1 1 d . .
C40 C 1.2629(6) -0.3064(7) 0.5731(3) 0.0425(16) Uani 1 1 d . .
H40A H 1.279028 -0.318331 0.531683 0.064 Uiso 1 1 calc R U
H40B H 1.214588 -0.386116 0.582676 0.064 Uiso 1 1 calc R U
H40C H 1.337927 -0.304134 0.602717 0.064 Uiso 1 1 calc R U
O1 O 0.9749(3) 0.0781(4) 0.95815(17) 0.0327(9) Uani 1 1 d . .
O2 O 0.5974(3) 0.3061(4) 0.78833(16) 0.0254(8) Uani 1 1 d . .
O3 O 0.5019(4) 0.5060(5) 0.7480(2) 0.0398(11) Uani 1 1 d . .
O4 O 0.6336(4) 0.6322(4) 0.92177(19) 0.0307(10) Uani 1 1 d . .
O5 O 0.4600(4) 0.7539(4) 0.90327(19) 0.0364(10) Uani 1 1 d . .
O6 O 0.4325(3) 0.2429(4) 0.92630(18) 0.0294(9) Uani 1 1 d . .
O7 O 0.2630(3) 0.3701(5) 0.9172(2) 0.0399(11) Uani 1 1 d . .
O8 O 0.5385(3) -0.3647(4) 0.54298(18) 0.0326(9) Uani 1 1 d . .
O9 O 0.9354(3) -0.1870(4) 0.70665(16) 0.0289(9) Uani 1 1 d . .
O10 O 1.0499(4) -0.0125(5) 0.7594(2) 0.0415(12) Uani 1 1 d . .
O11 O 0.8664(4) 0.1926(4) 0.58583(19) 0.0301(10) Uani 1 1 d . .
O12 O 1.0329(4) 0.3276(4) 0.59696(19) 0.0355(10) Uani 1 1 d . .
O13 O 1.0793(3) -0.1829(4) 0.5731(2) 0.0339(10) Uani 1 1 d . .
O14 O 1.2439(3) -0.0473(5) 0.58116(19) 0.0373(10) Uani 1 1 d . .
I1 I 0.51049(3) 0.45300(3) 0.92330(2) 0.02427(11) Uani 1 1 d . .
I2 I 0.99571(3) 0.02265(3) 0.57961(2) 0.02416(11) Uani 1 1 d . .

loop_
_atom_site_aniso_label
_atom_site_aniso_U_11
_atom_site_aniso_U_22
_atom_site_aniso_U_33
_atom_site_aniso_U_23
_atom_site_aniso_U_13
_atom_site_aniso_U_12
C1 0.034(3) 0.063(5) 0.048(4) 0.026(4) 0.006(3) 0.023(4)
C2 0.021(3) 0.022(3) 0.029(3) 0.000(2) 0.003(2) 0.000(2)
C3 0.017(3) 0.020(2) 0.023(3) -0.003(2) 0.004(2) -0.001(2)
C4 0.018(3) 0.020(3) 0.020(2) -0.006(2) 0.001(2) -0.005(2)
C5 0.013(3) 0.025(3) 0.025(3) -0.004(2) 0.000(2) -0.001(2)
C6 0.017(3) 0.034(3) 0.025(3) -0.002(2) 0.005(2) -0.003(2)
C7 0.027(3) 0.028(3) 0.023(3) 0.005(2) 0.000(2) -0.003(2)
C8 0.025(3) 0.025(3) 0.028(3) -0.001(2) 0.005(2) 0.004(2)
C9 0.029(3) 0.031(3) 0.028(3) -0.001(2) 0.010(3) 0.002(3)
C10 0.032(3) 0.026(3) 0.025(3) 0.003(2) 0.008(2) 0.000(2)
C11 0.021(3) 0.019(2) 0.026(3) -0.003(2) 0.000(2) 0.001(2)
C12 0.024(3) 0.032(3) 0.023(3) 0.003(2) 0.004(2) 0.004(3)
C13 0.022(3) 0.039(3) 0.027(3) -0.003(3) -0.004(2) 0.002(3)
C14 0.033(4) 0.050(4) 0.054(4) -0.022(3) -0.007(3) 0.005(3)
C15 0.039(4) 0.067(5) 0.034(3) 0.004(3) -0.008(3) 0.014(4)
C16 0.038(4) 0.049(4) 0.044(4) 0.000(3) 0.000(3) -0.007(3)
C17 0.041(4) 0.027(3) 0.031(3) -0.005(3) 0.011(3) -0.005(3)
C18 0.067(5) 0.031(3) 0.060(5) -0.008(3) 0.019(4) -0.015(4)
C19 0.022(3) 0.043(4) 0.026(3) -0.001(3) 0.005(2) -0.006(3)
C20 0.024(3) 0.048(4) 0.051(4) 0.008(3) 0.002(3) -0.009(3)
C21 0.036(4) 0.048(4) 0.046(4) -0.023(3) 0.012(3) -0.016(3)
C22 0.017(3) 0.020(3) 0.038(3) -0.002(2) 0.007(2) 0.001(2)
C23 0.025(3) 0.016(2) 0.027(3) 0.001(2) 0.006(2) 0.004(2)
C24 0.023(3) 0.017(3) 0.026(3) 0.002(2) 0.003(2) 0.004(2)
C25 0.017(3) 0.021(3) 0.031(3) 0.006(2) 0.004(2) 0.001(2)
C26 0.020(3) 0.021(3) 0.029(3) 0.000(2) 0.009(2) 0.003(2)
C27 0.022(3) 0.023(3) 0.032(3) -0.003(2) 0.005(2) 0.005(2)
C28 0.032(3) 0.027(3) 0.035(3) -0.003(3) 0.010(3) -0.007(3)
C29 0.036(3) 0.029(3) 0.031(3) 0.002(2) 0.012(3) -0.005(3)
C30 0.029(3) 0.027(3) 0.031(3) -0.001(2) 0.007(2) 0.002(2)
C31 0.022(3) 0.021(3) 0.028(3) 0.001(2) 0.002(2) 0.005(2)
C32 0.028(3) 0.029(3) 0.021(3) -0.005(2) 0.003(2) 0.003(3)
C33 0.030(3) 0.034(3) 0.025(3) 0.000(2) -0.003(2) 0.004(3)
C34 0.061(5) 0.057(4) 0.028(3) 0.011(3) 0.001(3) 0.014(4)
C35 0.030(4) 0.071(5) 0.053(4) 0.003(4) 0.003(3) 0.015(4)
C36 0.044(4) 0.035(3) 0.045(4) -0.001(3) -0.001(3) 0.018(3)
C37 0.034(3) 0.023(3) 0.027(3) 0.002(2) 0.008(3) 0.005(3)
C38 0.042(4) 0.027(3) 0.050(4) -0.002(3) 0.002(3) 0.012(3)
C39 0.020(3) 0.036(3) 0.028(3) -0.002(3) 0.005(2) 0.005(3)
C40 0.028(3) 0.043(4) 0.055(4) -0.003(3) 0.005(3) 0.015(3)
O1 0.029(2) 0.037(2) 0.032(2) 0.0115(18) 0.0066(17) 0.0111(19)
O2 0.0229(19) 0.0219(19) 0.0277(19) -0.0026(16) -0.0045(16) -0.0006(16)
O3 0.036(2) 0.028(2) 0.050(3) 0.010(2) -0.004(2) 0.002(2)
O4 0.027(2) 0.025(2) 0.041(2) -0.0077(19) 0.0077(19) -0.0022(19)
O5 0.038(3) 0.029(2) 0.045(2) 0.0020(19) 0.014(2) 0.008(2)
O6 0.019(2) 0.026(2) 0.041(2) 0.0029(18) 0.0034(17) -0.0015(17)
O7 0.023(2) 0.041(3) 0.057(3) 0.002(2) 0.010(2) 0.006(2)
O8 0.027(2) 0.035(2) 0.037(2) -0.0100(18) 0.0087(18) -0.0136(18)
O9 0.025(2) 0.028(2) 0.030(2) -0.0015(17) -0.0049(17) 0.0062(17)
O10 0.036(3) 0.039(3) 0.044(2) -0.012(2) -0.007(2) 0.001(2)
O11 0.022(2) 0.023(2) 0.045(3) 0.0027(18) 0.0088(19) 0.0031(18)
O12 0.031(2) 0.027(2) 0.050(3) -0.0009(19) 0.009(2) -0.0049(19)
O13 0.017(2) 0.022(2) 0.063(3) 0.000(2) 0.0083(19) 0.0027(17)
O14 0.024(2) 0.036(2) 0.053(3) 0.003(2) 0.0084(19) -0.003(2)
I1 0.0189(2) 0.0246(2) 0.0297(2) -0.00286(17) 0.00569(17) 0.00020(17)
I2 0.0181(2) 0.0215(2) 0.0335(2) 0.00237(17) 0.00661(17) 0.00021(17)

loop_
_atom_type_symbol
_atom_type_description
_atom_type_scat_dispersion_real
_atom_type_scat_dispersion_imag
_atom_type_scat_source
C C 0.0033 0.0016 'International Tables Vol C Tables 4.2.6.8 and 6.1.1.4'
H H 0.0000 0.0000 'International Tables Vol C Tables 4.2.6.8 and 6.1.1.4'
O O 0.0106 0.0060 'International Tables Vol C Tables 4.2.6.8 and 6.1.1.4'
I I -0.4742 1.8119 'International Tables Vol C Tables 4.2.6.8 and 6.1.1.4'

loop_
_geom_angle_atom_site_label_1
_geom_angle_atom_site_label_2
_geom_angle_atom_site_label_3
_geom_angle
O1 C1 H1A 109.5
O1 C1 H1B 109.5
H1A C1 H1B 109.5
O1 C1 H1C 109.5
H1A C1 H1C 109.5
H1B C1 H1C 109.5
O1 C2 C7 123.4(5)
O1 C2 C3 115.0(4)
C7 C2 C3 121.6(5)
C4 C3 C2 118.4(5)
C4 C3 C8 122.9(5)
C2 C3 C8 118.6(4)
C3 C4 C5 118.4(5)
C3 C4 C11 119.9(4)
C5 C4 C11 121.6(5)
C6 C5 C4 122.9(5)
C6 C5 I1 115.8(4)
C4 C5 I1 121.3(4)
C5 C6 C7 118.9(5)
C5 C6 H6 120.5
C7 C6 H6 120.5
C2 C7 C6 119.7(5)
C2 C7 H7 120.2
C6 C7 H7 120.2
C9 C8 C3 113.5(4)
C9 C8 H8A 108.9
C3 C8 H8A 108.9
C9 C8 H8B 108.9
C3 C8 H8B 108.9
H8A C8 H8B 107.7
C8 C9 C10 110.8(4)
C8 C9 H9A 109.5
C10 C9 H9A 109.5
C8 C9 H9B 109.5
C10 C9 H9B 109.5
H9A C9 H9B 108.1
C11 C10 C9 111.1(4)
C11 C10 H10A 109.4
C9 C10 H10A 109.4
C11 C10 H10B 109.4
C9 C10 H10B 109.4
H10A C10 H10B 108.0
O2 C11 C4 105.5(4)
O2 C11 C10 109.7(4)
C4 C11 C10 113.6(4)
O2 C11 H11 109.3
C4 C11 H11 109.3
C10 C11 H11 109.3
O3 C12 O2 122.1(5)
O3 C12 C13 125.1(5)
O2 C12 C13 112.7(5)
C12 C13 C15 108.8(5)
C12 C13 C14 111.2(5)
C15 C13 C14 110.2(5)
C12 C13 C16 107.1(4)
C15 C13 C16 109.6(5)
C14 C13 C16 109.9(5)
C13 C14 H14A 109.5
C13 C14 H14B 109.5
H14A C14 H14B 109.5
C13 C14 H14C 109.5
H14A C14 H14C 109.5
H14B C14 H14C 109.5
C13 C15 H15A 109.5
C13 C15 H15B 109.5
H15A C15 H15B 109.5
C13 C15 H15C 109.5
H15A C15 H15C 109.5
H15B C15 H15C 109.5
C13 C16 H16A 109.5
C13 C16 H16B 109.5
H16A C16 H16B 109.5
C13 C16 H16C 109.5
H16A C16 H16C 109.5
H16B C16 H16C 109.5
O5 C17 O4 122.1(5)
O5 C17 C18 122.4(6)
O4 C17 C18 115.4(6)
C17 C18 H18A 109.5
C17 C18 H18B 109.5
H18A C18 H18B 109.5
C17 C18 H18C 109.5
H18A C18 H18C 109.5
H18B C18 H18C 109.5
O7 C19 O6 121.2(5)
O7 C19 C20 124.1(5)
O6 C19 C20 114.7(5)
C19 C20 H20A 109.5
C19 C20 H20B 109.5
H20A C20 H20B 109.5
C19 C20 H20C 109.5
H20A C20 H20C 109.5
H20B C20 H20C 109.5
O8 C21 H21A 109.5
O8 C21 H21B 109.5
H21A C21 H21B 109.5
O8 C21 H21C 109.5
H21A C21 H21C 109.5
H21B C21 H21C 109.5
O8 C22 C27 123.4(5)
O8 C22 C23 115.2(5)
C27 C22 C23 121.4(5)
C24 C23 C22 118.5(5)
C24 C23 C28 122.7(5)
C22 C23 C28 118.8(5)
C23 C24 C25 118.5(5)
C23 C24 C31 120.0(4)
C25 C24 C31 121.3(5)
C26 C25 C24 122.4(5)
C26 C25 I2 116.9(4)
C24 C25 I2 120.7(4)
C25 C26 C27 119.5(5)
C25 C26 H26 120.2
C27 C26 H26 120.2
C26 C27 C22 119.6(5)
C26 C27 H27 120.2
C22 C27 H27 120.2
C23 C28 C29 113.3(5)
C23 C28 H28A 108.9
C29 C28 H28A 108.9
C23 C28 H28B 108.9
C29 C28 H28B 108.9
H28A C28 H28B 107.7
C28 C29 C30 110.7(4)
C28 C29 H29A 109.5
C30 C29 H29A 109.5
C28 C29 H29B 109.5
C30 C29 H29B 109.5
H29A C29 H29B 108.1
C31 C30 C29 111.1(4)
C31 C30 H30A 109.4
C29 C30 H30A 109.4
C31 C30 H30B 109.4
C29 C30 H30B 109.4
H30A C30 H30B 108.0
O9 C31 C30 109.7(4)
O9 C31 C24 104.5(4)
C30 C31 C24 113.5(4)
O9 C31 H31 109.7
C30 C31 H31 109.7
C24 C31 H31 109.7
O10 C32 O9 123.4(5)
O10 C32 C33 123.3(5)
O9 C32 C33 113.3(5)
C35 C33 C34 110.1(5)
C35 C33 C36 111.0(5)
C34 C33 C36 109.1(5)
C35 C33 C32 108.7(5)
C34 C33 C32 106.3(5)
C36 C33 C32 111.6(5)
C33 C34 H34A 109.5
C33 C34 H34B 109.5
H34A C34 H34B 109.5
C33 C34 H34C 109.5
H34A C34 H34C 109.5
H34B C34 H34C 109.5
C33 C35 H35A 109.5
C33 C35 H35B 109.5
H35A C35 H35B 109.5
C33 C35 H35C 109.5
H35A C35 H35C 109.5
H35B C35 H35C 109.5
C33 C36 H36A 109.5
C33 C36 H36B 109.5
H36A C36 H36B 109.5
C33 C36 H36C 109.5
H36A C36 H36C 109.5
H36B C36 H36C 109.5
O12 C37 O11 122.1(5)
O12 C37 C38 123.4(5)
O11 C37 C38 114.5(5)
C37 C38 H38A 109.5
C37 C38 H38B 109.5
H38A C38 H38B 109.5
C37 C38 H38C 109.5
H38A C38 H38C 109.5
H38B C38 H38C 109.5
O14 C39 O13 121.4(5)
O14 C39 C40 124.1(5)
O13 C39 C40 114.4(5)
C39 C40 H40A 109.5
C39 C40 H40B 109.5
H40A C40 H40B 109.5
C39 C40 H40C 109.5
H40A C40 H40C 109.5
H40B C40 H40C 109.5
C2 O1 C1 117.8(4)
C12 O2 C11 117.0(4)
C17 O4 I1 108.7(4)
C19 O6 I1 110.9(4)
C22 O8 C21 117.6(4)
C32 O9 C31 118.1(4)
C37 O11 I2 109.0(3)
C39 O13 I2 110.5(3)
C5 I1 O6 81.37(18)
C5 I1 O4 83.19(19)
O6 I1 O4 164.55(15)
C25 I2 O13 81.29(18)
C25 I2 O11 82.46(19)
O13 I2 O11 163.67(15)

loop_
_geom_bond_atom_site_label_1
_geom_bond_atom_site_label_2
_geom_bond_distance
C1 O1 1.434(7)
C1 H1A 0.9600
C1 H1B 0.9600
C1 H1C 0.9600
C2 O1 1.356(6)
C2 C7 1.381(7)
C2 C3 1.415(7)
C3 C4 1.398(7)
C3 C8 1.514(7)
C4 C5 1.400(7)
C4 C11 1.504(7)
C5 C6 1.372(7)
C5 I1 2.098(5)
C6 C7 1.393(7)
C6 H6 0.9300
C7 H7 0.9300
C8 C9 1.502(7)
C8 H8A 0.9700
C8 H8B 0.9700
C9 C10 1.524(7)
C9 H9A 0.9700
C9 H9B 0.9700
C10 C11 1.515(7)
C10 H10A 0.9700
C10 H10B 0.9700
C11 O2 1.464(6)
C11 H11 0.9800
C12 O3 1.195(7)
C12 O2 1.350(6)
C12 C13 1.517(8)
C13 C15 1.519(8)
C13 C14 1.520(8)
C13 C16 1.527(8)
C14 H14A 0.9600
C14 H14B 0.9600
C14 H14C 0.9600
C15 H15A 0.9600
C15 H15B 0.9600
C15 H15C 0.9600
C16 H16A 0.9600
C16 H16B 0.9600
C16 H16C 0.9600
C17 O5 1.221(7)
C17 O4 1.318(7)
C17 C18 1.506(8)
C18 H18A 0.9600
C18 H18B 0.9600
C18 H18C 0.9600
C19 O7 1.235(7)
C19 O6 1.309(6)
C19 C20 1.497(8)
C20 H20A 0.9600
C20 H20B 0.9600
C20 H20C 0.9600
C21 O8 1.428(7)
C21 H21A 0.9600
C21 H21B 0.9600
C21 H21C 0.9600
C22 O8 1.358(6)
C22 C27 1.387(7)
C22 C23 1.418(7)
C23 C24 1.395(7)
C23 C28 1.510(7)
C24 C25 1.407(7)
C24 C31 1.514(7)
C25 C26 1.371(8)
C25 I2 2.090(6)
C26 C27 1.383(7)
C26 H26 0.9300
C27 H27 0.9300
C28 C29 1.511(8)
C28 H28A 0.9700
C28 H28B 0.9700
C29 C30 1.529(7)
C29 H29A 0.9700
C29 H29B 0.9700
C30 C31 1.509(7)
C30 H30A 0.9700
C30 H30B 0.9700
C31 O9 1.449(6)
C31 H31 0.9800
C32 O10 1.204(7)
C32 O9 1.334(6)
C32 C33 1.534(8)
C33 C35 1.514(8)
C33 C34 1.528(8)
C33 C36 1.532(8)
C34 H34A 0.9600
C34 H34B 0.9600
C34 H34C 0.9600
C35 H35A 0.9600
C35 H35B 0.9600
C35 H35C 0.9600
C36 H36A 0.9600
C36 H36B 0.9600
C36 H36C 0.9600
C37 O12 1.222(7)
C37 O11 1.320(7)
C37 C38 1.501(8)
C38 H38A 0.9600
C38 H38B 0.9600
C38 H38C 0.9600
C39 O14 1.227(7)
C39 O13 1.312(6)
C39 C40 1.493(8)
C40 H40A 0.9600
C40 H40B 0.9600
C40 H40C 0.9600
O4 I1 2.161(4)
O6 I1 2.132(4)
O11 I2 2.160(4)
O13 I2 2.131(4)
